data_1543364
loop_
_publ_author_name
'Rulli\`ere, Pauline'
'Grisel, Julien'
'Poittevin, Cl\'ement'
'Cividino, Pascale'
'Carret, S\'ebastien'
'Poisson, Jean-Fran\,cois'

_publ_section_title
;
 Thermal [2 + 2]-Cycloaddition of Ketenes with Chiral Enol Ethers: Route
 to Densely Substituted Cyclobutanones.
;
_journal_issue 12
_journal_name_full 'Organic letters'
_journal_page_first 2824
_journal_page_last 2827
_journal_paper_doi 10.1021/acs.orglett.6b01058
_journal_volume 18
_journal_year 2016
_chemical_formula_moiety 'C28 H48 O3 Si2'
_chemical_formula_sum 'C28 H48 O3 Si2'
_chemical_formula_weight 488.84
_chemical_name_systematic
;
 ? 
;
_space_group_crystal_system monoclinic
_space_group_IT_number 15
_space_group_name_Hall '-C 2yc'
_space_group_name_H-M_alt 'C 1 2/c 1'
_symmetry_space_group_name_Hall '-C 2yc'
_symmetry_space_group_name_H-M 'C 1 2/c 1'
_atom_sites_solution_hydrogens geom
_atom_sites_solution_primary direct
_atom_sites_solution_secondary difmap
_audit_creation_date 2016-02-05
_audit_creation_method
;
  Olex2 1.1
  (compiled Sep 28 2011 20:36:17, GUI svn.r3906)
;
_cell_angle_alpha 90.00
_cell_angle_beta 107.18(3)
_cell_angle_gamma 90.00
_cell_formula_units_Z 8
_cell_length_a 48.523(10)
_cell_length_b 6.2947(13)
_cell_length_c 20.561(4)
_cell_measurement_reflns_used 27431
_cell_measurement_temperature 200.0
_cell_measurement_theta_max 25.00
_cell_measurement_theta_min 2.00
_cell_volume 6000(2)
_computing_cell_refinement EvalCCD
_computing_data_collection Collect
_computing_data_reduction EvalCCD
_computing_molecular_graphics
;
O. V. Dolomanov, L. J. Bourhis, R. J. Gildea, J. A. K. Howard and H. Puschmann,
OLEX2: a complete structure solution, refinement and analysis program.
J. Appl. Cryst. (2009). 42, 339-341.
;
_computing_publication_material
;
O. V. Dolomanov, L. J. Bourhis, R. J. Gildea, J. A. K. Howard and H. Puschmann,
OLEX2: a complete structure solution, refinement and analysis program.
J. Appl. Cryst. (2009). 42, 339-341.
;
_computing_structure_refinement
;
SHELXL, G.M. Sheldrick, Acta Cryst.
(2008). A64, 112-122
;
_computing_structure_solution
;
SHELXD, G.M. Sheldrick, Acta Cryst.
(2008). A64, 112-122
;
_diffrn_ambient_temperature 200.0
_diffrn_detector 'CCD area detector'
_diffrn_detector_type KappaCCD
_diffrn_measured_fraction_theta_full 0.983
_diffrn_measured_fraction_theta_max 0.983
_diffrn_measurement_device_type 'Bruker-AXS-enraf-nonius KappaCCD'
_diffrn_measurement_method 'Phi and omega scans'
_diffrn_radiation_detector CCD
_diffrn_radiation_monochromator graphite
_diffrn_radiation_probe x-ray
_diffrn_radiation_type MoK\a
_diffrn_radiation_wavelength 0.71073
_diffrn_reflns_av_R_equivalents 0.0364
_diffrn_reflns_av_unetI/netI 0.0357
_diffrn_reflns_limit_h_max 57
_diffrn_reflns_limit_h_min -57
_diffrn_reflns_limit_k_max 6
_diffrn_reflns_limit_k_min -7
_diffrn_reflns_limit_l_max 24
_diffrn_reflns_limit_l_min -24
_diffrn_reflns_number 27431
_diffrn_reflns_theta_full 25.00
_diffrn_reflns_theta_max 25.00
_diffrn_reflns_theta_min 2.00
_diffrn_source 'Enraf Nonius FR590'
_diffrn_source_target Mo
_diffrn_source_type 'fine-focus sealed tube'
_exptl_absorpt_coefficient_mu 0.143
_exptl_absorpt_correction_T_max 1
_exptl_absorpt_correction_T_min 0.806548
_exptl_absorpt_correction_type multi-scan
_exptl_absorpt_process_details
;
SADABS-2004/1 (Bruker,2004) was used for absorption correction.
R(int) was 0.1007 before and 0.0323 after correction.
The Ratio of minimum to maximum transmission is 0.8065.
The \l/2 correction factor is 0.0015.
;
_exptl_crystal_colour colourless
_exptl_crystal_colour_primary colourless
_exptl_crystal_density_diffrn 1.082
_exptl_crystal_density_method 'not measured'
_exptl_crystal_description plate
_exptl_crystal_F_000 2144
_exptl_crystal_size_max 0.4
_exptl_crystal_size_mid 0.35
_exptl_crystal_size_min 0.12
_refine_diff_density_max 0.449
_refine_diff_density_min -0.232
_refine_diff_density_rms 0.048
_refine_ls_extinction_method none
_refine_ls_goodness_of_fit_ref 1.081
_refine_ls_hydrogen_treatment mixed
_refine_ls_matrix_type full
_refine_ls_number_parameters 312
_refine_ls_number_reflns 5211
_refine_ls_number_restraints 1
_refine_ls_restrained_S_all 1.085
_refine_ls_R_factor_all 0.0742
_refine_ls_R_factor_gt 0.0435
_refine_ls_shift/su_max 0.003
_refine_ls_shift/su_mean 0.000
_refine_ls_structure_factor_coef Fsqd
_refine_ls_weighting_details 'calc w=1/[\s^2^(Fo^2^)+(0.0445P)^2^+8.7386P] where P=(Fo^2^+2Fc^2^)/3'
_refine_ls_weighting_scheme calc
_refine_ls_wR_factor_gt 0.1004
_refine_ls_wR_factor_ref 0.1173
_reflns_number_gt 3774
_reflns_number_total 5211
_reflns_threshold_expression >2sigma(I)
_cod_data_source_file ol6b01058_si_002.cif
_cod_data_source_block nanny
_cod_depositor_comments 'Adding full bibliography for 1543364.cif.'
_cod_database_code 1543364

loop_
_space_group_symop_id
_space_group_symop_operation_xyz
1 'x, y, z'
2 '-x, y, -z+1/2'
3 'x+1/2, y+1/2, z'
4 '-x+1/2, y+1/2, -z+1/2'
5 '-x, -y, -z'
6 'x, -y, z-1/2'
7 '-x+1/2, -y+1/2, -z'
8 'x+1/2, -y+1/2, z-1/2'

loop_
_atom_site_label
_atom_site_type_symbol
_atom_site_fract_x
_atom_site_fract_y
_atom_site_fract_z
_atom_site_U_iso_or_equiv
_atom_site_adp_type
_atom_site_occupancy
_atom_site_symmetry_multiplicity
_atom_site_calc_flag
_atom_site_refinement_flags
Si1 Si 0.734985(13) 0.13783(10) 0.10311(3) 0.02924(18) Uani 1 1 d .
Si2 Si 0.680958(13) 0.28962(10) 0.00247(3) 0.02897(18) Uani 1 1 d .
O2 O 0.63439(3) 0.0999(2) 0.15732(7) 0.0277(4) Uani 1 1 d .
O3 O 0.71555(3) 0.2457(3) 0.03196(8) 0.0445(5) Uani 1 1 d .
O1 O 0.68888(4) 0.5284(3) 0.16920(9) 0.0509(5) Uani 1 1 d .
C14 C 0.58925(4) 0.1309(4) 0.18193(11) 0.0271(5) Uani 1 1 d .
C12 C 0.61577(5) -0.0074(4) 0.18998(12) 0.0286(5) Uani 1 1 d .
H12 H 0.6253(2) -0.0171(4) 0.2354(11) 0.034 Uiso 1 1 calc R
C4 C 0.67892(5) 0.2329(4) 0.23946(11) 0.0308(5) Uani 1 1 d .
H4 H 0.6972 0.1754 0.2710 0.037 Uiso 1 1 calc R
C15 C 0.58008(5) 0.1810(4) 0.23905(11) 0.0314(5) Uani 1 1 d .
C2 C 0.68063(4) 0.1440(3) 0.13686(10) 0.0246(5) Uani 1 1 d .
C1 C 0.68535(5) 0.3447(4) 0.18007(11) 0.0300(5) Uani 1 1 d .
C26 C 0.58009(5) 0.1593(4) 0.05137(11) 0.0346(6) Uani 1 1 d .
H26 H 0.5979 0.0701 0.0627 0.042 Uiso 1 1 calc R
C3 C 0.66412(4) 0.0587(4) 0.18633(11) 0.0257(5) Uani 1 1 d .
H3 H 0.6689 -0.0909 0.2021 0.031 Uiso 1 1 calc R
C5 C 0.66262(6) 0.3545(4) 0.27992(13) 0.0430(6) Uani 1 1 d .
H5A H 0.6723 0.4906 0.2947 0.064 Uiso 1 1 calc R
H5B H 0.6622 0.2713 0.3199 0.064 Uiso 1 1 calc R
H5C H 0.6428 0.3805 0.2514 0.064 Uiso 1 1 calc R
C7 C 0.66332(4) 0.1592(4) 0.06143(11) 0.0290(5) Uani 1 1 d .
H7A H 0.6452 0.2371 0.0583 0.035 Uiso 1 1 calc R
H7B H 0.6578 0.0133 0.0445 0.035 Uiso 1 1 calc R
C23 C 0.51475(5) 0.5350(5) 0.16233(14) 0.0471(7) Uani 1 1 d .
H23 H 0.5140 0.5621 0.2097 0.056 Uiso 1 1 calc R
C19 C 0.57340(4) 0.2089(4) 0.11773(11) 0.0294(5) Uani 1 1 d .
C6 C 0.70946(4) 0.0236(4) 0.14667(11) 0.0274(5) Uani 1 1 d .
H6A H 0.7049 -0.1239 0.1303 0.033 Uiso 1 1 calc R
H6B H 0.7196 0.0162 0.1961 0.033 Uiso 1 1 calc R
C16 C 0.55617(5) 0.3114(4) 0.23062(12) 0.0365(6) Uani 1 1 d .
H16 H 0.5502 0.3451 0.2695 0.044 Uiso 1 1 calc R
C17 C 0.54077(5) 0.3934(4) 0.16882(12) 0.0359(6) Uani 1 1 d .
C18 C 0.54956(5) 0.3386(4) 0.11299(12) 0.0355(6) Uani 1 1 d .
H18 H 0.5389 0.3915 0.0695 0.043 Uiso 1 1 calc R
C13 C 0.60885(5) -0.2310(4) 0.16253(14) 0.0430(6) Uani 1 1 d .
H13A H 0.5969 -0.2245 0.1149 0.065 Uiso 1 1 calc R
H13B H 0.5983 -0.3063 0.1895 0.065 Uiso 1 1 calc R
H13C H 0.6268 -0.3067 0.1654 0.065 Uiso 1 1 calc R
C20 C 0.59376(6) 0.0888(5) 0.30976(12) 0.0466(7) Uani 1 1 d .
H20 H 0.6096(5) 0.0500(12) 0.31129(13) 0.056 Uiso 1 1 calc R
C28 C 0.55570(6) 0.0303(5) 0.00352(13) 0.0541(8) Uani 1 1 d .
H28A H 0.5526 -0.1001 0.0265 0.081 Uiso 1 1 calc R
H28B H 0.5609 -0.0063 -0.0377 0.081 Uiso 1 1 calc R
H28C H 0.5379 0.1148 -0.0089 0.081 Uiso 1 1 calc R
C27 C 0.58614(6) 0.3610(4) 0.01700(12) 0.0457(7) Uani 1 1 d .
H27A H 0.5686 0.4481 0.0030 0.069 Uiso 1 1 calc R
H27B H 0.5921 0.3233 -0.0231 0.069 Uiso 1 1 calc R
H27C H 0.6016 0.4414 0.0490 0.069 Uiso 1 1 calc R
C8 C 0.75866(6) 0.3426(5) 0.15606(16) 0.0547(8) Uani 1 1 d .
H8A H 0.7705 0.4076 0.1302 0.082 Uiso 1 1 calc R
H8B H 0.7712 0.2766 0.1974 0.082 Uiso 1 1 calc R
H8C H 0.7468 0.4521 0.1686 0.082 Uiso 1 1 calc R
C9 C 0.75723(5) -0.0760(4) 0.08356(14) 0.0456(7) Uani 1 1 d .
H9A H 0.7447 -0.1906 0.0592 0.068 Uiso 1 1 calc R
H9B H 0.7703 -0.1316 0.1260 0.068 Uiso 1 1 calc R
H9C H 0.7685 -0.0197 0.0550 0.068 Uiso 1 1 calc R
C24 C 0.51741(7) 0.7493(5) 0.13198(19) 0.0720(10) Uani 1 1 d .
H24A H 0.5353 0.8179 0.1585 0.108 Uiso 1 1 calc R
H24B H 0.5009 0.8382 0.1328 0.108 Uiso 1 1 calc R
H24C H 0.5177 0.7312 0.0848 0.108 Uiso 1 1 calc R
C21 C 0.59681(6) 0.2447(6) 0.36729(13) 0.0626(9) Uani 1 1 d .
H21A H 0.6066 0.3731 0.3586 0.094 Uiso 1 1 calc R
H21B H 0.6082 0.1800 0.4102 0.094 Uiso 1 1 calc R
H21C H 0.5776 0.2822 0.3705 0.094 Uiso 1 1 calc R
C11 C 0.67447(6) 0.5788(4) -0.00401(14) 0.0489(7) Uani 1 1 d .
H11A H 0.6819 0.6433 0.0412 0.073 Uiso 1 1 calc R
H11B H 0.6537 0.6059 -0.0220 0.073 Uiso 1 1 calc R
H11C H 0.6844 0.6408 -0.0347 0.073 Uiso 1 1 calc R
C25 C 0.48725(6) 0.4228(6) 0.12606(19) 0.0693(10) Uani 1 1 d .
H25A H 0.4866 0.3972 0.0786 0.104 Uiso 1 1 calc R
H25B H 0.4708 0.5111 0.1273 0.104 Uiso 1 1 calc R
H25C H 0.4864 0.2868 0.1486 0.104 Uiso 1 1 calc R
C10 C 0.66727(7) 0.1712(5) -0.08336(12) 0.0515(7) Uani 1 1 d .
H10A H 0.6773 0.2351 -0.1135 0.077 Uiso 1 1 calc R
H10B H 0.6465 0.1980 -0.1015 0.077 Uiso 1 1 calc R
H10C H 0.6708 0.0177 -0.0805 0.077 Uiso 1 1 calc R
C22 C 0.57705(10) -0.1055(6) 0.32032(17) 0.0894(13) Uani 1 1 d .
H22A H 0.5571 -0.0650 0.3161 0.134 Uiso 1 1 calc R
H22B H 0.5861 -0.1641 0.3658 0.134 Uiso 1 1 calc R
H22C H 0.5772 -0.2128 0.2859 0.134 Uiso 1 1 calc R

loop_
_atom_site_aniso_label
_atom_site_aniso_U_11
_atom_site_aniso_U_22
_atom_site_aniso_U_33
_atom_site_aniso_U_23
_atom_site_aniso_U_13
_atom_site_aniso_U_12
Si1 0.0236(3) 0.0310(4) 0.0329(4) 0.0041(3) 0.0079(3) -0.0003(3)
Si2 0.0296(3) 0.0296(4) 0.0264(3) 0.0049(3) 0.0062(3) 0.0009(3)
O2 0.0233(7) 0.0330(9) 0.0283(8) 0.0062(7) 0.0100(6) 0.0026(6)
O3 0.0305(9) 0.0603(12) 0.0449(10) 0.0246(9) 0.0145(8) 0.0044(8)
O1 0.0807(14) 0.0248(11) 0.0551(12) -0.0028(9) 0.0324(10) -0.0071(9)
C14 0.0249(11) 0.0273(12) 0.0290(12) 0.0001(10) 0.0076(9) -0.0031(9)
C12 0.0284(11) 0.0331(14) 0.0263(12) 0.0042(10) 0.0110(10) 0.0010(10)
C4 0.0323(12) 0.0313(14) 0.0273(12) 0.0002(11) 0.0063(10) 0.0021(10)
C15 0.0283(11) 0.0399(15) 0.0278(12) 0.0028(11) 0.0112(10) 0.0011(10)
C2 0.0247(11) 0.0231(12) 0.0264(11) 0.0012(10) 0.0082(9) 0.0007(9)
C1 0.0281(12) 0.0283(15) 0.0338(13) 0.0002(11) 0.0093(10) 0.0016(10)
C26 0.0326(12) 0.0433(15) 0.0260(12) -0.0031(11) 0.0058(10) 0.0025(11)
C3 0.0243(11) 0.0251(12) 0.0275(11) 0.0040(10) 0.0073(9) 0.0034(9)
C5 0.0532(15) 0.0426(16) 0.0363(14) -0.0066(12) 0.0181(12) 0.0003(13)
C7 0.0251(11) 0.0318(13) 0.0294(12) 0.0017(10) 0.0070(9) 0.0003(10)
C23 0.0333(13) 0.0627(19) 0.0484(16) 0.0054(14) 0.0170(12) 0.0141(13)
C19 0.0270(11) 0.0337(13) 0.0270(12) -0.0007(10) 0.0075(9) -0.0021(10)
C6 0.0271(11) 0.0267(13) 0.0278(12) 0.0026(10) 0.0072(9) 0.0018(10)
C16 0.0325(12) 0.0481(16) 0.0321(13) -0.0005(12) 0.0147(10) 0.0033(11)
C17 0.0283(12) 0.0419(15) 0.0404(14) 0.0011(12) 0.0146(10) 0.0046(11)
C18 0.0277(12) 0.0460(16) 0.0291(12) 0.0062(11) 0.0029(10) 0.0026(11)
C13 0.0420(14) 0.0326(15) 0.0565(16) 0.0002(13) 0.0179(13) 0.0012(11)
C20 0.0430(15) 0.068(2) 0.0315(14) 0.0097(14) 0.0154(12) 0.0165(14)
C28 0.0463(16) 0.074(2) 0.0392(15) -0.0172(15) 0.0082(12) -0.0058(15)
C27 0.0515(16) 0.0572(18) 0.0320(13) 0.0081(13) 0.0180(12) 0.0103(14)
C8 0.0456(16) 0.0473(18) 0.071(2) -0.0102(15) 0.0168(14) -0.0149(13)
C9 0.0381(14) 0.0516(17) 0.0516(16) 0.0033(14) 0.0203(12) 0.0044(13)
C24 0.0527(18) 0.059(2) 0.103(3) 0.012(2) 0.0218(18) 0.0183(16)
C21 0.0583(18) 0.092(3) 0.0318(14) -0.0032(16) 0.0049(13) 0.0036(17)
C11 0.0598(17) 0.0358(16) 0.0481(16) 0.0092(13) 0.0114(13) 0.0046(13)
C25 0.0290(14) 0.078(2) 0.100(3) 0.007(2) 0.0184(16) 0.0073(15)
C10 0.0728(19) 0.0481(18) 0.0328(14) 0.0012(13) 0.0142(13) -0.0099(15)
C22 0.160(4) 0.066(2) 0.0436(19) 0.0194(18) 0.032(2) -0.013(2)

loop_
_atom_type_symbol
_atom_type_description
_atom_type_scat_dispersion_real
_atom_type_scat_dispersion_imag
_atom_type_scat_source
C C 0.0033 0.0016 'International Tables Vol C Tables 4.2.6.8 and 6.1.1.4'
H H 0.0000 0.0000 'International Tables Vol C Tables 4.2.6.8 and 6.1.1.4'
O O 0.0106 0.0060 'International Tables Vol C Tables 4.2.6.8 and 6.1.1.4'
Si Si 0.0817 0.0704 'International Tables Vol C Tables 4.2.6.8 and 6.1.1.4'

loop_
_geom_angle_atom_site_label_1
_geom_angle_atom_site_label_2
_geom_angle_atom_site_label_3
_geom_angle
O3 Si1 C6 107.40(9)
O3 Si1 C8 109.30(12)
O3 Si1 C9 109.16(11)
C8 Si1 C6 111.67(12)
C9 Si1 C6 109.66(11)
C9 Si1 C8 109.59(13)
O3 Si2 C7 107.62(9)
O3 Si2 C11 109.21(12)
O3 Si2 C10 109.07(12)
C11 Si2 C7 112.28(12)
C11 Si2 C10 108.87(13)
C10 Si2 C7 109.75(12)
C3 O2 C12 114.78(16)
Si2 O3 Si1 131.38(11)
C15 C14 C12 120.16(19)
C19 C14 C12 120.82(19)
C19 C14 C15 119.0(2)
O2 C12 C14 107.92(17)
O2 C12 H12 107.9
O2 C12 C13 111.18(18)
C14 C12 H12 107.9
C13 C12 C14 113.78(19)
C13 C12 H12 107.9
C1 C4 H4 109.6
C1 C4 C3 85.68(16)
C3 C4 H4 109.6
C5 C4 H4 109.6
C5 C4 C1 118.2(2)
C5 C4 C3 122.10(19)
C14 C15 C20 123.7(2)
C16 C15 C14 119.1(2)
C16 C15 C20 117.2(2)
C1 C2 C3 85.60(16)
C1 C2 C7 118.79(19)
C1 C2 C6 110.80(17)
C7 C2 C3 116.52(17)
C7 C2 C6 111.45(17)
C6 C2 C3 111.29(17)
O1 C1 C4 132.1(2)
O1 C1 C2 134.1(2)
C4 C1 C2 93.06(18)
C19 C26 H26 107.7
C19 C26 C28 110.8(2)
C28 C26 H26 107.7
C27 C26 H26 107.7
C27 C26 C19 111.4(2)
C27 C26 C28 111.2(2)
O2 C3 C4 111.52(17)
O2 C3 C2 108.51(16)
O2 C3 H3 114.8
C4 C3 H3 114.8
C2 C3 C4 89.74(16)
C2 C3 H3 114.8
C4 C5 H5A 109.5
C4 C5 H5B 109.5
C4 C5 H5C 109.5
H5A C5 H5B 109.5
H5A C5 H5C 109.5
H5B C5 H5C 109.5
Si2 C7 H7A 107.9
Si2 C7 H7B 107.9
C2 C7 Si2 117.71(15)
C2 C7 H7A 107.9
C2 C7 H7B 107.9
H7A C7 H7B 107.2
C17 C23 H23 106.4
C24 C23 H23 106.4
C24 C23 C17 113.0(2)
C25 C23 H23 106.4
C25 C23 C17 111.2(2)
C25 C23 C24 112.8(2)
C14 C19 C26 124.5(2)
C18 C19 C14 118.8(2)
C18 C19 C26 116.6(2)
Si1 C6 H6A 108.1
Si1 C6 H6B 108.1
C2 C6 Si1 116.64(15)
C2 C6 H6A 108.1
C2 C6 H6B 108.1
H6A C6 H6B 107.3
C15 C16 H16 118.5
C17 C16 C15 123.0(2)
C17 C16 H16 118.5
C16 C17 C23 120.9(2)
C16 C17 C18 117.3(2)
C18 C17 C23 121.7(2)
C19 C18 H18 118.6
C17 C18 C19 122.8(2)
C17 C18 H18 118.6
C12 C13 H13A 109.5
C12 C13 H13B 109.5
C12 C13 H13C 109.5
H13A C13 H13B 109.5
H13A C13 H13C 109.5
H13B C13 H13C 109.5
C15 C20 H20 107.3
C21 C20 C15 114.4(2)
C21 C20 H20 107.3
C21 C20 C22 110.1(2)
C22 C20 C15 110.1(2)
C22 C20 H20 107.3
C26 C28 H28A 109.5
C26 C28 H28B 109.5
C26 C28 H28C 109.5
H28A C28 H28B 109.5
H28A C28 H28C 109.5
H28B C28 H28C 109.5
C26 C27 H27A 109.5
C26 C27 H27B 109.5
C26 C27 H27C 109.5
H27A C27 H27B 109.5
H27A C27 H27C 109.5
H27B C27 H27C 109.5
Si1 C8 H8A 109.5
Si1 C8 H8B 109.5
Si1 C8 H8C 109.5
H8A C8 H8B 109.5
H8A C8 H8C 109.5
H8B C8 H8C 109.5
Si1 C9 H9A 109.5
Si1 C9 H9B 109.5
Si1 C9 H9C 109.5
H9A C9 H9B 109.5
H9A C9 H9C 109.5
H9B C9 H9C 109.5
C23 C24 H24A 109.5
C23 C24 H24B 109.5
C23 C24 H24C 109.5
H24A C24 H24B 109.5
H24A C24 H24C 109.5
H24B C24 H24C 109.5
C20 C21 H21A 109.5
C20 C21 H21B 109.5
C20 C21 H21C 109.5
H21A C21 H21B 109.5
H21A C21 H21C 109.5
H21B C21 H21C 109.5
Si2 C11 H11A 109.5
Si2 C11 H11B 109.5
Si2 C11 H11C 109.5
H11A C11 H11B 109.5
H11A C11 H11C 109.5
H11B C11 H11C 109.5
C23 C25 H25A 109.5
C23 C25 H25B 109.5
C23 C25 H25C 109.5
H25A C25 H25B 109.5
H25A C25 H25C 109.5
H25B C25 H25C 109.5
Si2 C10 H10A 109.5
Si2 C10 H10B 109.5
Si2 C10 H10C 109.5
H10A C10 H10B 109.5
H10A C10 H10C 109.5
H10B C10 H10C 109.5
C20 C22 H22A 109.5
C20 C22 H22B 109.5
C20 C22 H22C 109.5
H22A C22 H22B 109.5
H22A C22 H22C 109.5
H22B C22 H22C 109.5

loop_
_geom_bond_atom_site_label_1
_geom_bond_atom_site_label_2
_geom_bond_distance
Si1 O3 1.6357(18)
Si1 C6 1.873(2)
Si1 C8 1.851(3)
Si1 C9 1.843(3)
Si2 O3 1.6311(17)
Si2 C7 1.868(2)
Si2 C11 1.846(3)
Si2 C10 1.849(3)
O2 C12 1.443(2)
O2 C3 1.412(2)
O1 C1 1.199(3)
C14 C12 1.522(3)
C14 C15 1.409(3)
C14 C19 1.405(3)
C12 H12 0.9139
C12 C13 1.517(3)
C4 H4 1.0000
C4 C1 1.520(3)
C4 C3 1.565(3)
C4 C5 1.514(3)
C15 C16 1.390(3)
C15 C20 1.524(3)
C2 C1 1.522(3)
C2 C3 1.564(3)
C2 C7 1.533(3)
C2 C6 1.551(3)
C26 H26 1.0000
C26 C19 1.525(3)
C26 C28 1.530(3)
C26 C27 1.523(4)
C3 H3 1.0000
C5 H5A 0.9800
C5 H5B 0.9800
C5 H5C 0.9800
C7 H7A 0.9900
C7 H7B 0.9900
C23 H23 1.0000
C23 C17 1.519(3)
C23 C24 1.508(4)
C23 C25 1.499(4)
C19 C18 1.396(3)
C6 H6A 0.9900
C6 H6B 0.9900
C16 H16 0.9500
C16 C17 1.371(3)
C17 C18 1.381(3)
C18 H18 0.9500
C13 H13A 0.9800
C13 H13B 0.9800
C13 H13C 0.9800
C20 H20 0.7976
C20 C21 1.511(4)
C20 C22 1.518(4)
C28 H28A 0.9800
C28 H28B 0.9800
C28 H28C 0.9800
C27 H27A 0.9800
C27 H27B 0.9800
C27 H27C 0.9800
C8 H8A 0.9800
C8 H8B 0.9800
C8 H8C 0.9800
C9 H9A 0.9800
C9 H9B 0.9800
C9 H9C 0.9800
C24 H24A 0.9800
C24 H24B 0.9800
C24 H24C 0.9800
C21 H21A 0.9800
C21 H21B 0.9800
C21 H21C 0.9800
C11 H11A 0.9800
C11 H11B 0.9800
C11 H11C 0.9800
C25 H25A 0.9800
C25 H25B 0.9800
C25 H25C 0.9800
C10 H10A 0.9800
C10 H10B 0.9800
C10 H10C 0.9800
C22 H22A 0.9800
C22 H22B 0.9800
C22 H22C 0.9800
